data_7030201
loop_
_publ_author_name
'Yang, Nan'
'Xin, Lan'
'Gao, Wei'
'Zhang, Jingshun'
'Luo, Xuyang'
'Liu, Xiaoming'
'Mu, Ying'

_publ_section_title
;
 Al and Zn complexes bearing N,N,N-tridentate quinolinyl anilido-imine
 ligands: synthesis, characterization and catalysis in L-lactide
 polymerization.
;
_journal_issue 37
_journal_name_full 'Dalton transactions (Cambridge, England : 2003)'
_journal_page_first 11454
_journal_page_last 11463
_journal_paper_doi 10.1039/c2dt30594a
_journal_volume 41
_journal_year 2012
_chemical_formula_sum 'C39 H57 Al2 N3'
_chemical_formula_weight 621.84
_chemical_name_systematic
;
?
;
_space_group_IT_number 2
_symmetry_cell_setting triclinic
_symmetry_space_group_name_Hall '-P 1'
_symmetry_space_group_name_H-M 'P -1'
_atom_sites_solution_hydrogens geom
_atom_sites_solution_primary direct
_atom_sites_solution_secondary difmap
_audit_creation_method SHELXL-97
_cell_angle_alpha 80.7440(10)
_cell_angle_beta 78.2440(10)
_cell_angle_gamma 73.3270(10)
_cell_formula_units_Z 2
_cell_length_a 12.1624(7)
_cell_length_b 12.6833(7)
_cell_length_c 13.7183(8)
_cell_measurement_reflns_used 3459
_cell_measurement_temperature 185(2)
_cell_measurement_theta_max 25.84
_cell_measurement_theta_min 2.30
_cell_volume 1972.8(2)
_computing_cell_refinement 'Bruker SMART'
_computing_data_collection 'Bruker SMART'
_computing_data_reduction 'Bruker SAINT'
_computing_molecular_graphics 'Bruker SHELXTL'
_computing_publication_material 'Bruker SHELXTL'
_computing_structure_refinement 'SHELXL-97 (Sheldrick, 1997)'
_computing_structure_solution 'SHELXS-97 (Sheldrick, 1990)'
_diffrn_ambient_temperature 185(2)
_diffrn_measured_fraction_theta_full 0.975
_diffrn_measured_fraction_theta_max 0.975
_diffrn_measurement_device_type 'CCD area detector'
_diffrn_measurement_method 'phi and omega scan'
_diffrn_radiation_monochromator graphite
_diffrn_radiation_source 'fine-focus sealed tube'
_diffrn_radiation_type MoK\a
_diffrn_radiation_wavelength 0.71073
_diffrn_reflns_av_R_equivalents 0.0154
_diffrn_reflns_av_sigmaI/netI 0.0361
_diffrn_reflns_limit_h_max 12
_diffrn_reflns_limit_h_min -14
_diffrn_reflns_limit_k_max 15
_diffrn_reflns_limit_k_min -11
_diffrn_reflns_limit_l_max 16
_diffrn_reflns_limit_l_min -16
_diffrn_reflns_number 10239
_diffrn_reflns_theta_full 26.03
_diffrn_reflns_theta_max 26.03
_diffrn_reflns_theta_min 1.53
_exptl_absorpt_coefficient_mu 0.101
_exptl_absorpt_correction_T_max 0.9889
_exptl_absorpt_correction_T_min 0.9849
_exptl_absorpt_correction_type multi-scan
_exptl_absorpt_process_details 'SADABS; Bruker, 2000'
_exptl_crystal_colour red
_exptl_crystal_density_diffrn 1.047
_exptl_crystal_density_method 'not measured'
_exptl_crystal_description block
_exptl_crystal_F_000 676
_exptl_crystal_size_max 0.15
_exptl_crystal_size_mid 0.12
_exptl_crystal_size_min 0.11
_refine_diff_density_max 0.356
_refine_diff_density_min -0.245
_refine_diff_density_rms 0.044
_refine_ls_extinction_method none
_refine_ls_goodness_of_fit_ref 1.027
_refine_ls_hydrogen_treatment constr
_refine_ls_matrix_type full
_refine_ls_number_parameters 408
_refine_ls_number_reflns 7589
_refine_ls_number_restraints 0
_refine_ls_restrained_S_all 1.027
_refine_ls_R_factor_all 0.0744
_refine_ls_R_factor_gt 0.0545
_refine_ls_shift/su_max 0.003
_refine_ls_shift/su_mean 0.000
_refine_ls_structure_factor_coef Fsqd
_refine_ls_weighting_details 'calc w=1/[\s^2^(Fo^2^)+(0.0699P)^2^+0.7885P] where P=(Fo^2^+2Fc^2^)/3'
_refine_ls_weighting_scheme calc
_refine_ls_wR_factor_gt 0.1347
_refine_ls_wR_factor_ref 0.1476
_reflns_number_gt 5741
_reflns_number_total 7589
_reflns_threshold_expression >2sigma(I)
_cod_data_source_file c2dt30594a.txt
_cod_data_source_block complex_2c
_cod_depositor_comments
;
The following automatic conversions were performed:

'_exptl_absorpt_correction_type' value 'Multi-scan' changed to
'multi-scan' according to
/usr/data/users/saulius/automatic-downloads/retrospective/RSC/lib/dictionaries/cif_core.dic
dictionary named 'cif_core.dic' version 2.4.2 from 2011-04-26.

Automatic conversion script
Id: cif_fix_values 2281 2013-09-26 08:29:07Z andrius 
;
_cod_original_cell_volume 1972.82(19)
_cod_original_sg_symbol_H-M P-1
_cod_database_code 7030201

loop_
_symmetry_equiv_pos_as_xyz
'x, y, z'
'-x, -y, -z'

loop_
_atom_site_label
_atom_site_type_symbol
_atom_site_fract_x
_atom_site_fract_y
_atom_site_fract_z
_atom_site_U_iso_or_equiv
_atom_site_adp_type
_atom_site_occupancy
_atom_site_symmetry_multiplicity
_atom_site_calc_flag
_atom_site_refinement_flags
Al2 Al 0.28181(6) -0.01320(5) 0.27308(5) 0.03564(17) Uani 1 1 d .
Al1 Al -0.12671(5) 0.29565(5) 0.11452(5) 0.03709(17) Uani 1 1 d .
C1 C 0.12243(16) 0.33967(16) 0.23758(14) 0.0310(4) Uani 1 1 d .
C7 C 0.10278(17) 0.27596(16) 0.02877(14) 0.0329(4) Uani 1 1 d .
C16 C 0.16544(16) 0.21879(16) 0.24623(14) 0.0305(4) Uani 1 1 d .
H16 H 0.1237 0.1834 0.2163 0.037 Uiso 1 1 calc R
C12 C 0.06556(18) 0.20871(17) -0.02524(14) 0.0358(5) Uani 1 1 d .
C17 C 0.32660(17) 0.18894(15) 0.33298(14) 0.0316(4) Uani 1 1 d .
C8 C 0.21491(18) 0.28685(18) -0.00212(16) 0.0407(5) Uani 1 1 d .
H8 H 0.2426 0.3319 0.0310 0.049 Uiso 1 1 calc R
C2 C 0.04746(17) 0.38883(16) 0.16652(14) 0.0330(4) Uani 1 1 d .
C22 C 0.41883(17) 0.22469(17) 0.27249(16) 0.0358(5) Uani 1 1 d .
C18 C 0.30951(19) 0.18026(17) 0.43787(15) 0.0373(5) Uani 1 1 d .
C6 C 0.14355(18) 0.40739(17) 0.29878(16) 0.0387(5) Uani 1 1 d .
H6 H 0.1946 0.3755 0.3459 0.046 Uiso 1 1 calc R
C11 C 0.1395(2) 0.15362(18) -0.10567(15) 0.0441(5) Uani 1 1 d .
C19 C 0.3877(2) 0.21098(19) 0.48122(17) 0.0465(6) Uani 1 1 d .
H19 H 0.3777 0.2071 0.5521 0.056 Uiso 1 1 calc R
C15 C -0.0888(2) 0.1434(2) -0.04295(18) 0.0520(6) Uani 1 1 d .
H15 H -0.1672 0.1397 -0.0221 0.062 Uiso 1 1 calc R
C31 C 0.44046(19) 0.2320(2) 0.15890(16) 0.0434(5) Uani 1 1 d .
H31 H 0.3781 0.2073 0.1386 0.052 Uiso 1 1 calc R
C3 C -0.0037(2) 0.50234(18) 0.16128(17) 0.0446(5) Uani 1 1 d .
H3 H -0.0542 0.5361 0.1140 0.054 Uiso 1 1 calc R
C20 C 0.4792(2) 0.2469(2) 0.42344(19) 0.0508(6) Uani 1 1 d .
H20 H 0.5321 0.2669 0.4547 0.061 Uiso 1 1 calc R
C5 C 0.0916(2) 0.51961(18) 0.29197(18) 0.0471(6) Uani 1 1 d .
H5 H 0.1066 0.5645 0.3343 0.057 Uiso 1 1 calc R
C21 C 0.49471(19) 0.25412(19) 0.32046(18) 0.0456(5) Uani 1 1 d .
H21 H 0.5581 0.2795 0.2815 0.055 Uiso 1 1 calc R
C4 C 0.0176(2) 0.56647(18) 0.22340(18) 0.0516(6) Uani 1 1 d .
H4 H -0.0189 0.6437 0.2191 0.062 Uiso 1 1 calc R
C9 C 0.2884(2) 0.2317(2) -0.08215(18) 0.0512(6) Uani 1 1 d .
H9 H 0.3652 0.2401 -0.1014 0.061 Uiso 1 1 calc R
C28 C 0.2092(2) 0.1406(2) 0.50345(16) 0.0485(6) Uani 1 1 d .
H28 H 0.1649 0.1208 0.4583 0.058 Uiso 1 1 calc R
C10 C 0.2533(2) 0.1667(2) -0.13297(17) 0.0531(6) Uani 1 1 d .
H10 H 0.3053 0.1304 -0.1865 0.064 Uiso 1 1 calc R
C24 C -0.1630(2) 0.2039(2) 0.23914(18) 0.0529(6) Uani 1 1 d .
H24A H -0.0916 0.1495 0.2548 0.079 Uiso 1 1 calc R
H24B H -0.2193 0.1652 0.2314 0.079 Uiso 1 1 calc R
H24C H -0.1962 0.2509 0.2937 0.079 Uiso 1 1 calc R
C27 C 0.2967(2) -0.0126(2) 0.12692(17) 0.0514(6) Uani 1 1 d .
H27A H 0.3641 0.0145 0.0928 0.077 Uiso 1 1 calc R
H27B H 0.2260 0.0361 0.1042 0.077 Uiso 1 1 calc R
H27C H 0.3075 -0.0879 0.1112 0.077 Uiso 1 1 calc R
C14 C -0.0213(3) 0.0867(2) -0.12295(19) 0.0605(7) Uani 1 1 d .
H14 H -0.0533 0.0451 -0.1560 0.073 Uiso 1 1 calc R
C25 C 0.1422(2) -0.0547(2) 0.35174(19) 0.0547(6) Uani 1 1 d .
H25A H 0.1408 -0.1266 0.3351 0.082 Uiso 1 1 calc R
H25B H 0.0722 0.0015 0.3357 0.082 Uiso 1 1 calc R
H25C H 0.1445 -0.0598 0.4234 0.082 Uiso 1 1 calc R
C26 C 0.4299(2) -0.0819(2) 0.3230(2) 0.0559(6) Uani 1 1 d .
H26A H 0.4923 -0.0549 0.2785 0.084 Uiso 1 1 calc R
H26B H 0.4480 -0.1626 0.3246 0.084 Uiso 1 1 calc R
H26C H 0.4229 -0.0625 0.3907 0.084 Uiso 1 1 calc R
C33 C 0.4319(2) 0.3516(2) 0.11168(19) 0.0585(7) Uani 1 1 d .
H33A H 0.3555 0.3991 0.1368 0.088 Uiso 1 1 calc R
H33B H 0.4417 0.3545 0.0387 0.088 Uiso 1 1 calc R
H33C H 0.4931 0.3776 0.1294 0.088 Uiso 1 1 calc R
C23 C -0.2464(2) 0.4149(2) 0.0587(2) 0.0575(7) Uani 1 1 d .
H23A H -0.2790 0.4713 0.1054 0.086 Uiso 1 1 calc R
H23B H -0.3084 0.3849 0.0482 0.086 Uiso 1 1 calc R
H23C H -0.2120 0.4483 -0.0054 0.086 Uiso 1 1 calc R
C13 C 0.0913(3) 0.0916(2) -0.15330(17) 0.0574(7) Uani 1 1 d .
H13 H 0.1378 0.0525 -0.2074 0.069 Uiso 1 1 calc R
C32 C 0.5575(2) 0.1551(3) 0.1192(2) 0.0718(8) Uani 1 1 d .
H32A H 0.6204 0.1782 0.1371 0.108 Uiso 1 1 calc R
H32B H 0.5669 0.1588 0.0462 0.108 Uiso 1 1 calc R
H32C H 0.5602 0.0790 0.1490 0.108 Uiso 1 1 calc R
C29 C 0.2523(3) 0.0374(2) 0.5731(2) 0.0734(9) Uani 1 1 d .
H29A H 0.3043 -0.0207 0.5335 0.110 Uiso 1 1 calc R
H29B H 0.1857 0.0117 0.6113 0.110 Uiso 1 1 calc R
H29C H 0.2946 0.0548 0.6194 0.110 Uiso 1 1 calc R
C30 C 0.1249(3) 0.2310(3) 0.5642(2) 0.0757(9) Uani 1 1 d .
H30A H 0.1666 0.2536 0.6078 0.114 Uiso 1 1 calc R
H30B H 0.0615 0.2023 0.6051 0.114 Uiso 1 1 calc R
H30C H 0.0926 0.2950 0.5184 0.114 Uiso 1 1 calc R
N1 N 0.01933(14) 0.32519(14) 0.10369(12) 0.0332(4) Uani 1 1 d .
N3 N 0.24917(13) 0.15160(13) 0.28676(11) 0.0294(4) Uani 1 1 d .
N2 N -0.04701(15) 0.20216(14) 0.00502(13) 0.0389(4) Uani 1 1 d .
C36 C 0.4633(7) 0.4150(4) 0.7104(7) 0.201(4) Uani 1 1 d .
H36A H 0.4229 0.4442 0.7747 0.241 Uiso 1 1 calc R
H36B H 0.4567 0.3382 0.7164 0.241 Uiso 1 1 calc R
C34 C 0.6389(6) 0.3460(4) 0.7869(5) 0.181(3) Uani 1 1 d .
H34A H 0.6182 0.3916 0.8425 0.271 Uiso 1 1 calc R
H34B H 0.7236 0.3252 0.7664 0.271 Uiso 1 1 calc R
H34C H 0.6115 0.2790 0.8083 0.271 Uiso 1 1 calc R
C37 C 0.3906(9) 0.4806(7) 0.6319(5) 0.210(4) Uani 1 1 d .
H37A H 0.3909 0.5587 0.6309 0.252 Uiso 1 1 calc R
H37B H 0.4353 0.4568 0.5667 0.252 Uiso 1 1 calc R
C35 C 0.5864(10) 0.4064(7) 0.7059(5) 0.210(4) Uani 1 1 d .
H35A H 0.6298 0.3725 0.6445 0.252 Uiso 1 1 calc R
H35B H 0.5959 0.4823 0.6985 0.252 Uiso 1 1 calc R
C38 C 0.2720(7) 0.4823(6) 0.6308(8) 0.221(5) Uani 1 1 d .
H38A H 0.2268 0.5030 0.6967 0.265 Uiso 1 1 calc R
H38B H 0.2713 0.4052 0.6273 0.265 Uiso 1 1 calc R
C39 C 0.2072(9) 0.5512(9) 0.5555(5) 0.232(5) Uani 1 1 d .
H39A H 0.1735 0.6260 0.5757 0.349 Uiso 1 1 calc R
H39B H 0.1448 0.5197 0.5488 0.349 Uiso 1 1 calc R
H39C H 0.2596 0.5545 0.4912 0.349 Uiso 1 1 calc R

loop_
_atom_site_aniso_label
_atom_site_aniso_U_11
_atom_site_aniso_U_22
_atom_site_aniso_U_33
_atom_site_aniso_U_23
_atom_site_aniso_U_13
_atom_site_aniso_U_12
Al2 0.0414(4) 0.0301(3) 0.0363(3) -0.0015(3) -0.0131(3) -0.0072(3)
Al1 0.0293(3) 0.0415(4) 0.0404(4) -0.0020(3) -0.0087(3) -0.0086(3)
C1 0.0282(10) 0.0315(10) 0.0325(10) -0.0028(8) -0.0047(8) -0.0071(8)
C7 0.0320(11) 0.0326(10) 0.0296(10) 0.0041(8) -0.0088(8) -0.0032(8)
C16 0.0307(10) 0.0339(10) 0.0285(9) -0.0018(8) -0.0070(8) -0.0106(8)
C12 0.0394(12) 0.0353(11) 0.0290(10) 0.0046(8) -0.0114(9) -0.0045(9)
C17 0.0321(11) 0.0271(9) 0.0360(10) -0.0021(8) -0.0129(8) -0.0044(8)
C8 0.0365(12) 0.0461(12) 0.0373(11) 0.0036(9) -0.0081(9) -0.0107(10)
C2 0.0287(10) 0.0365(11) 0.0328(10) -0.0020(8) -0.0040(8) -0.0089(8)
C22 0.0285(11) 0.0344(11) 0.0442(12) -0.0045(9) -0.0109(9) -0.0041(9)
C18 0.0440(12) 0.0347(11) 0.0348(11) -0.0012(9) -0.0143(9) -0.0089(9)
C6 0.0389(12) 0.0370(11) 0.0416(12) -0.0048(9) -0.0124(9) -0.0080(9)
C11 0.0550(14) 0.0404(12) 0.0295(11) 0.0022(9) -0.0093(10) -0.0028(10)
C19 0.0557(15) 0.0488(13) 0.0402(12) -0.0028(10) -0.0232(11) -0.0123(11)
C15 0.0597(16) 0.0558(15) 0.0492(14) -0.0042(11) -0.0220(12) -0.0204(12)
C31 0.0356(12) 0.0563(14) 0.0411(12) -0.0059(10) -0.0039(9) -0.0178(10)
C3 0.0488(13) 0.0374(12) 0.0439(12) 0.0015(10) -0.0176(10) -0.0018(10)
C20 0.0462(14) 0.0571(15) 0.0594(15) -0.0078(12) -0.0281(12) -0.0158(12)
C5 0.0567(15) 0.0365(12) 0.0510(13) -0.0094(10) -0.0154(11) -0.0100(11)
C21 0.0334(12) 0.0500(13) 0.0579(14) -0.0050(11) -0.0140(10) -0.0139(10)
C4 0.0646(16) 0.0291(11) 0.0573(15) -0.0034(10) -0.0181(12) -0.0019(11)
C9 0.0362(13) 0.0622(15) 0.0449(13) 0.0065(12) 0.0011(10) -0.0089(11)
C28 0.0611(15) 0.0581(14) 0.0328(11) -0.0018(10) -0.0097(10) -0.0265(12)
C10 0.0549(15) 0.0551(15) 0.0346(12) -0.0019(11) 0.0019(11) 0.0001(12)
C24 0.0473(14) 0.0600(15) 0.0498(14) 0.0011(12) -0.0036(11) -0.0186(12)
C27 0.0710(17) 0.0422(13) 0.0446(13) -0.0075(10) -0.0159(12) -0.0146(12)
C14 0.084(2) 0.0594(16) 0.0474(14) -0.0113(12) -0.0234(14) -0.0218(15)
C25 0.0623(16) 0.0535(14) 0.0545(15) -0.0017(12) -0.0095(12) -0.0277(13)
C26 0.0543(15) 0.0449(13) 0.0648(16) -0.0055(12) -0.0247(13) 0.0026(11)
C33 0.0580(16) 0.0727(17) 0.0514(14) 0.0094(13) -0.0113(12) -0.0347(14)
C23 0.0356(13) 0.0583(15) 0.0753(18) 0.0020(13) -0.0162(12) -0.0072(11)
C13 0.086(2) 0.0498(14) 0.0336(12) -0.0083(11) -0.0124(13) -0.0094(14)
C32 0.0549(17) 0.091(2) 0.0605(17) -0.0249(16) 0.0039(14) -0.0062(16)
C29 0.102(2) 0.0595(17) 0.0494(15) 0.0075(13) 0.0004(15) -0.0234(17)
C30 0.0597(18) 0.074(2) 0.080(2) -0.0016(16) 0.0104(15) -0.0160(15)
N1 0.0288(9) 0.0364(9) 0.0345(9) -0.0028(7) -0.0096(7) -0.0064(7)
N3 0.0287(8) 0.0325(8) 0.0270(8) -0.0007(7) -0.0075(7) -0.0076(7)
N2 0.0414(10) 0.0402(10) 0.0375(9) 0.0001(8) -0.0151(8) -0.0107(8)
C36 0.210(7) 0.071(3) 0.245(9) -0.034(4) 0.143(7) -0.035(4)
C34 0.248(8) 0.071(3) 0.188(6) -0.007(3) 0.032(6) -0.037(4)
C37 0.358(12) 0.207(8) 0.131(5) -0.048(5) 0.045(6) -0.224(9)
C35 0.341(12) 0.187(7) 0.147(6) -0.002(5) 0.012(7) -0.185(8)
C38 0.204(8) 0.129(5) 0.309(12) -0.085(6) 0.122(8) -0.092(6)
C39 0.338(13) 0.307(13) 0.120(5) -0.028(6) -0.021(6) -0.201(11)

loop_
_atom_type_symbol
_atom_type_description
_atom_type_scat_dispersion_real
_atom_type_scat_dispersion_imag
_atom_type_scat_source
C C 0.0033 0.0016 'International Tables Vol C Tables 4.2.6.8 and 6.1.1.4'
H H 0.0000 0.0000 'International Tables Vol C Tables 4.2.6.8 and 6.1.1.4'
N N 0.0061 0.0033 'International Tables Vol C Tables 4.2.6.8 and 6.1.1.4'
Al Al 0.0645 0.0514 'International Tables Vol C Tables 4.2.6.8 and 6.1.1.4'

loop_
_geom_angle_atom_site_label_1
_geom_angle_atom_site_label_2
_geom_angle_atom_site_label_3
_geom_angle
C26 Al2 C27 113.04(12)
C26 Al2 C25 116.82(11)
C27 Al2 C25 114.23(11)
C26 Al2 N3 104.55(9)
C27 Al2 N3 101.83(8)
C25 Al2 N3 104.15(9)
N1 Al1 C23 115.81(9)
N1 Al1 C24 111.45(9)
C23 Al1 C24 121.81(11)
N1 Al1 N2 84.40(7)
C23 Al1 N2 105.98(10)
C24 Al1 N2 110.58(10)
C6 C1 C2 118.74(18)
C6 C1 C16 124.57(17)
C2 C1 C16 116.53(17)
N1 C7 C8 128.16(19)
N1 C7 C12 114.78(17)
C8 C7 C12 117.02(19)
N3 C16 C1 132.01(18)
N3 C16 H16 114.0
C1 C16 H16 114.0
N2 C12 C11 122.0(2)
N2 C12 C7 115.74(18)
C11 C12 C7 122.26(19)
C22 C17 C18 122.69(18)
C22 C17 N3 119.23(17)
C18 C17 N3 117.94(17)
C7 C8 C9 120.6(2)
C7 C8 H8 119.7
C9 C8 H8 119.7
C3 C2 C1 118.82(19)
C3 C2 N1 119.10(18)
C1 C2 N1 122.02(17)
C17 C22 C21 117.25(19)
C17 C22 C31 123.46(18)
C21 C22 C31 119.29(19)
C19 C18 C17 117.4(2)
C19 C18 C28 120.16(19)
C17 C18 C28 122.45(18)
C5 C6 C1 121.16(19)
C5 C6 H6 119.4
C1 C6 H6 119.4
C13 C11 C10 125.4(2)
C13 C11 C12 116.4(2)
C10 C11 C12 118.2(2)
C20 C19 C18 121.2(2)
C20 C19 H19 119.4
C18 C19 H19 119.4
N2 C15 C14 122.0(2)
N2 C15 H15 119.0
C14 C15 H15 119.0
C22 C31 C32 111.5(2)
C22 C31 C33 111.2(2)
C32 C31 C33 110.9(2)
C22 C31 H31 107.7
C32 C31 H31 107.7
C33 C31 H31 107.7
C4 C3 C2 121.0(2)
C4 C3 H3 119.5
C2 C3 H3 119.5
C19 C20 C21 120.4(2)
C19 C20 H20 119.8
C21 C20 H20 119.8
C6 C5 C4 119.7(2)
C6 C5 H5 120.2
C4 C5 H5 120.2
C20 C21 C22 121.1(2)
C20 C21 H21 119.5
C22 C21 H21 119.5
C3 C4 C5 120.6(2)
C3 C4 H4 119.7
C5 C4 H4 119.7
C10 C9 C8 122.4(2)
C10 C9 H9 118.8
C8 C9 H9 118.8
C29 C28 C18 111.7(2)
C29 C28 C30 110.0(2)
C18 C28 C30 112.0(2)
C29 C28 H28 107.7
C18 C28 H28 107.7
C30 C28 H28 107.7
C9 C10 C11 119.6(2)
C9 C10 H10 120.2
C11 C10 H10 120.2
Al1 C24 H24A 109.5
Al1 C24 H24B 109.5
H24A C24 H24B 109.5
Al1 C24 H24C 109.5
H24A C24 H24C 109.5
H24B C24 H24C 109.5
Al2 C27 H27A 109.5
Al2 C27 H27B 109.5
H27A C27 H27B 109.5
Al2 C27 H27C 109.5
H27A C27 H27C 109.5
H27B C27 H27C 109.5
C13 C14 C15 119.3(2)
C13 C14 H14 120.3
C15 C14 H14 120.3
Al2 C25 H25A 109.5
Al2 C25 H25B 109.5
H25A C25 H25B 109.5
Al2 C25 H25C 109.5
H25A C25 H25C 109.5
H25B C25 H25C 109.5
Al2 C26 H26A 109.5
Al2 C26 H26B 109.5
H26A C26 H26B 109.5
Al2 C26 H26C 109.5
H26A C26 H26C 109.5
H26B C26 H26C 109.5
C31 C33 H33A 109.5
C31 C33 H33B 109.5
H33A C33 H33B 109.5
C31 C33 H33C 109.5
H33A C33 H33C 109.5
H33B C33 H33C 109.5
Al1 C23 H23A 109.5
Al1 C23 H23B 109.5
H23A C23 H23B 109.5
Al1 C23 H23C 109.5
H23A C23 H23C 109.5
H23B C23 H23C 109.5
C14 C13 C11 120.9(2)
C14 C13 H13 119.6
C11 C13 H13 119.6
C31 C32 H32A 109.5
C31 C32 H32B 109.5
H32A C32 H32B 109.5
C31 C32 H32C 109.5
H32A C32 H32C 109.5
H32B C32 H32C 109.5
C28 C29 H29A 109.5
C28 C29 H29B 109.5
H29A C29 H29B 109.5
C28 C29 H29C 109.5
H29A C29 H29C 109.5
H29B C29 H29C 109.5
C28 C30 H30A 109.5
C28 C30 H30B 109.5
H30A C30 H30B 109.5
C28 C30 H30C 109.5
H30A C30 H30C 109.5
H30B C30 H30C 109.5
C7 N1 C2 120.20(16)
C7 N1 Al1 114.11(13)
C2 N1 Al1 125.67(13)
C16 N3 C17 122.74(16)
C16 N3 Al2 117.61(13)
C17 N3 Al2 119.41(12)
C15 N2 C12 119.3(2)
C15 N2 Al1 129.66(17)
C12 N2 Al1 110.90(14)
C35 C36 C37 124.9(6)
C35 C36 H36A 106.1
C37 C36 H36A 106.1
C35 C36 H36B 106.1
C37 C36 H36B 106.1
H36A C36 H36B 106.3
C35 C34 H34A 109.5
C35 C34 H34B 109.5
H34A C34 H34B 109.5
C35 C34 H34C 109.5
H34A C34 H34C 109.5
H34B C34 H34C 109.5
C38 C37 C36 125.6(7)
C38 C37 H37A 105.9
C36 C37 H37A 105.9
C38 C37 H37B 105.9
C36 C37 H37B 105.9
H37A C37 H37B 106.2
C34 C35 C36 117.4(7)
C34 C35 H35A 107.9
C36 C35 H35A 107.9
C34 C35 H35B 107.9
C36 C35 H35B 107.9
H35A C35 H35B 107.2
C37 C38 C39 122.0(8)
C37 C38 H38A 106.8
C39 C38 H38A 106.8
C37 C38 H38B 106.8
C39 C38 H38B 106.8
H38A C38 H38B 106.7
C38 C39 H39A 109.5
C38 C39 H39B 109.5
H39A C39 H39B 109.5
C38 C39 H39C 109.5
H39A C39 H39C 109.5
H39B C39 H39C 109.5

loop_
_geom_bond_atom_site_label_1
_geom_bond_atom_site_label_2
_geom_bond_distance
Al2 C26 1.970(2)
Al2 C27 1.975(2)
Al2 C25 1.977(2)
Al2 N3 2.0449(17)
Al1 N1 1.8905(17)
Al1 C23 1.952(2)
Al1 C24 1.954(2)
Al1 N2 1.9804(19)
C1 C6 1.398(3)
C1 C2 1.418(3)
C1 C16 1.465(3)
C7 N1 1.376(3)
C7 C8 1.383(3)
C7 C12 1.429(3)
C16 N3 1.286(2)
C16 H16 0.9500
C12 N2 1.370(3)
C12 C11 1.413(3)
C17 C22 1.394(3)
C17 C18 1.402(3)
C17 N3 1.452(2)
C8 C9 1.408(3)
C8 H8 0.9500
C2 C3 1.391(3)
C2 N1 1.419(3)
C22 C21 1.396(3)
C22 C31 1.519(3)
C18 C19 1.388(3)
C18 C28 1.520(3)
C6 C5 1.378(3)
C6 H6 0.9500
C11 C13 1.405(3)
C11 C10 1.409(3)
C19 C20 1.375(3)
C19 H19 0.9500
C15 N2 1.327(3)
C15 C14 1.394(4)
C15 H15 0.9500
C31 C32 1.527(4)
C31 C33 1.534(3)
C31 H31 1.0000
C3 C4 1.374(3)
C3 H3 0.9500
C20 C21 1.378(3)
C20 H20 0.9500
C5 C4 1.380(3)
C5 H5 0.9500
C21 H21 0.9500
C4 H4 0.9500
C9 C10 1.362(4)
C9 H9 0.9500
C28 C29 1.519(3)
C28 C30 1.531(4)
C28 H28 1.0000
C10 H10 0.9500
C24 H24A 0.9800
C24 H24B 0.9800
C24 H24C 0.9800
C27 H27A 0.9800
C27 H27B 0.9800
C27 H27C 0.9800
C14 C13 1.364(4)
C14 H14 0.9500
C25 H25A 0.9800
C25 H25B 0.9800
C25 H25C 0.9800
C26 H26A 0.9800
C26 H26B 0.9800
C26 H26C 0.9800
C33 H33A 0.9800
C33 H33B 0.9800
C33 H33C 0.9800
C23 H23A 0.9800
C23 H23B 0.9800
C23 H23C 0.9800
C13 H13 0.9500
C32 H32A 0.9800
C32 H32B 0.9800
C32 H32C 0.9800
C29 H29A 0.9800
C29 H29B 0.9800
C29 H29C 0.9800
C30 H30A 0.9800
C30 H30B 0.9800
C30 H30C 0.9800
C36 C35 1.458(10)
C36 C37 1.521(10)
C36 H36A 0.9900
C36 H36B 0.9900
C34 C35 1.401(9)
C34 H34A 0.9800
C34 H34B 0.9800
C34 H34C 0.9800
C37 C38 1.439(10)
C37 H37A 0.9900
C37 H37B 0.9900
C35 H35A 0.9900
C35 H35B 0.9900
C38 C39 1.447(11)
C38 H38A 0.9900
C38 H38B 0.9900
C39 H39A 0.9800
C39 H39B 0.9800
C39 H39C 0.9800

loop_
_geom_torsion_atom_site_label_1
_geom_torsion_atom_site_label_2
_geom_torsion_atom_site_label_3
_geom_torsion_atom_site_label_4
_geom_torsion
C6 C1 C16 N3 -20.2(3)
C2 C1 C16 N3 164.5(2)
N1 C7 C12 N2 -0.3(2)
C8 C7 C12 N2 -178.08(17)
N1 C7 C12 C11 178.89(17)
C8 C7 C12 C11 1.1(3)
N1 C7 C8 C9 -178.64(19)
C12 C7 C8 C9 -1.2(3)
C6 C1 C2 C3 -0.9(3)
C16 C1 C2 C3 174.60(18)
C6 C1 C2 N1 -178.26(18)
C16 C1 C2 N1 -2.7(3)
C18 C17 C22 C21 -1.0(3)
N3 C17 C22 C21 -176.61(18)
C18 C17 C22 C31 178.5(2)
N3 C17 C22 C31 2.9(3)
C22 C17 C18 C19 1.2(3)
N3 C17 C18 C19 176.83(18)
C22 C17 C18 C28 -179.6(2)
N3 C17 C18 C28 -4.0(3)
C2 C1 C6 C5 1.0(3)
C16 C1 C6 C5 -174.1(2)
N2 C12 C11 C13 0.1(3)
C7 C12 C11 C13 -179.04(18)
N2 C12 C11 C10 178.78(18)
C7 C12 C11 C10 -0.3(3)
C17 C18 C19 C20 -0.9(3)
C28 C18 C19 C20 179.9(2)
C17 C22 C31 C32 -117.8(2)
C21 C22 C31 C32 61.7(3)
C17 C22 C31 C33 117.8(2)
C21 C22 C31 C33 -62.7(3)
C1 C2 C3 C4 0.1(3)
N1 C2 C3 C4 177.5(2)
C18 C19 C20 C21 0.6(4)
C1 C6 C5 C4 -0.2(4)
C19 C20 C21 C22 -0.4(4)
C17 C22 C21 C20 0.6(3)
C31 C22 C21 C20 -178.9(2)
C2 C3 C4 C5 0.7(4)
C6 C5 C4 C3 -0.6(4)
C7 C8 C9 C10 0.5(3)
C19 C18 C28 C29 -60.6(3)
C17 C18 C28 C29 120.3(2)
C19 C18 C28 C30 63.3(3)
C17 C18 C28 C30 -115.8(2)
C8 C9 C10 C11 0.3(3)
C13 C11 C10 C9 178.2(2)
C12 C11 C10 C9 -0.4(3)
N2 C15 C14 C13 -0.1(4)
C15 C14 C13 C11 -0.6(4)
C10 C11 C13 C14 -178.0(2)
C12 C11 C13 C14 0.6(3)
C8 C7 N1 C2 -6.1(3)
C12 C7 N1 C2 176.36(16)
C8 C7 N1 Al1 175.64(16)
C12 C7 N1 Al1 -1.9(2)
C3 C2 N1 C7 113.3(2)
C1 C2 N1 C7 -69.3(2)
C3 C2 N1 Al1 -68.6(2)
C1 C2 N1 Al1 108.68(19)
C23 Al1 N1 C7 -102.64(16)
C24 Al1 N1 C7 112.36(15)
N2 Al1 N1 C7 2.42(13)
C23 Al1 N1 C2 79.23(18)
C24 Al1 N1 C2 -65.78(18)
N2 Al1 N1 C2 -175.72(16)
C1 C16 N3 C17 -2.5(3)
C1 C16 N3 Al2 -176.79(16)
C22 C17 N3 C16 -80.8(2)
C18 C17 N3 C16 103.5(2)
C22 C17 N3 Al2 93.41(18)
C18 C17 N3 Al2 -82.4(2)
C26 Al2 N3 C16 170.38(15)
C27 Al2 N3 C16 52.51(16)
C25 Al2 N3 C16 -66.52(16)
C26 Al2 N3 C17 -4.08(16)
C27 Al2 N3 C17 -121.95(15)
C25 Al2 N3 C17 119.02(15)
C14 C15 N2 C12 0.7(3)
C14 C15 N2 Al1 176.23(17)
C11 C12 N2 C15 -0.7(3)
C7 C12 N2 C15 178.47(18)
C11 C12 N2 Al1 -177.01(15)
C7 C12 N2 Al1 2.1(2)
N1 Al1 N2 C15 -178.3(2)
C23 Al1 N2 C15 -63.1(2)
C24 Al1 N2 C15 70.8(2)
N1 Al1 N2 C12 -2.50(13)
C23 Al1 N2 C12 112.78(14)
C24 Al1 N2 C12 -113.33(14)
C35 C36 C37 C38 174.4(7)
C37 C36 C35 C34 177.5(6)
C36 C37 C38 C39 177.0(8)
